data_2018305
loop_
_publ_author_name
'Hendsbee, Arthur D.'
'Masuda, Jason D.'
'Pi\'orko, Adam'

_publ_section_title
;
 (\h^5^-Cyclopentadienyl)(\h^6^-phenoxathiin 10,10-dioxide)iron(II)
 hexafluoridophosphate and phenoxathiin 10,10-dioxide
;
_journal_coeditor_code YP3006
_journal_issue 11
_journal_name_full 'Acta Crystallographica Section C'
_journal_page_first m351
_journal_page_last m354
_journal_paper_doi 10.1107/S0108270111042715
_journal_volume 67
_journal_year 2011
_chemical_formula_iupac '[Fe (C5 H5) (C12 H8 O3 S)] P F6'
_chemical_formula_moiety 'C17 H13 Fe O3 S +, F6 P -'
_chemical_formula_sum 'C17 H13 F6 Fe O3 P S'
_chemical_formula_weight 498.16
_chemical_name_systematic
;
(\h^5^-Cyclopentadienyl)(\h^6^-phenoxathiin 10,10-dioxide)iron(II)
hexafluoridophosphate
;
_space_group_IT_number 9
_symmetry_cell_setting monoclinic
_symmetry_space_group_name_Hall 'C -2yc'
_symmetry_space_group_name_H-M 'C 1 c 1'
_atom_sites_solution_hydrogens geom
_atom_sites_solution_primary direct
_atom_sites_solution_secondary difmap
_audit_creation_method SHELXL97
_cell_angle_alpha 90.00
_cell_angle_beta 104.446(2)
_cell_angle_gamma 90.00
_cell_formula_units_Z 4
_cell_length_a 10.059(2)
_cell_length_b 13.618(3)
_cell_length_c 13.544(4)
_cell_measurement_reflns_used 5464
_cell_measurement_temperature 100(2)
_cell_measurement_theta_max 27.75
_cell_measurement_theta_min 2.57
_cell_volume 1796.6(8)
_computing_cell_refinement 'SAINT (Bruker, 2008)'
_computing_data_collection 'APEX2 (Bruker, 2008)'
_computing_data_reduction 'SAINT (Bruker, 2008)'
_computing_molecular_graphics 'ORTEP-3 for Windows (Farrugia, 1997)'
_computing_publication_material 'SHELXL97 (Sheldrick, 2008)'
_computing_structure_refinement 'SHELXL97 (Sheldrick, 2008)'
_computing_structure_solution 'SHELXS97 (Sheldrick, 2008)'
_diffrn_ambient_temperature 100(2)
_diffrn_measured_fraction_theta_full 1.000
_diffrn_measured_fraction_theta_max 0.978
_diffrn_measurement_device_type 'Bruker APEXII CCD area-detector'
_diffrn_measurement_method '\f and \w'
_diffrn_radiation_monochromator graphite
_diffrn_radiation_source 'fine-focus sealed tube'
_diffrn_radiation_type MoK\a
_diffrn_radiation_wavelength 0.71073
_diffrn_reflns_av_R_equivalents 0.0460
_diffrn_reflns_av_sigmaI/netI 0.0678
_diffrn_reflns_limit_h_max 13
_diffrn_reflns_limit_h_min -13
_diffrn_reflns_limit_k_max 17
_diffrn_reflns_limit_k_min -17
_diffrn_reflns_limit_l_max 18
_diffrn_reflns_limit_l_min -17
_diffrn_reflns_number 10650
_diffrn_reflns_theta_full 25.00
_diffrn_reflns_theta_max 28.40
_diffrn_reflns_theta_min 2.57
_exptl_absorpt_coefficient_mu 1.123
_exptl_absorpt_correction_T_max 0.7457
_exptl_absorpt_correction_T_min 0.5210
_exptl_absorpt_correction_type multi-scan
_exptl_absorpt_process_details '(SADABS; Bruker, 2008)'
_exptl_crystal_colour yellow
_exptl_crystal_density_diffrn 1.842
_exptl_crystal_density_method 'not measured'
_exptl_crystal_description block
_exptl_crystal_F_000 1000
_exptl_crystal_size_max 0.3031
_exptl_crystal_size_mid 0.1768
_exptl_crystal_size_min 0.1753
_refine_diff_density_max 0.866
_refine_diff_density_min -0.276
_refine_ls_abs_structure_details 'Flack (1983), <b>with how many Friedel pairs?</b>'
_refine_ls_abs_structure_Flack -0.037(19)
_refine_ls_extinction_method none
_refine_ls_goodness_of_fit_ref 1.284
_refine_ls_hydrogen_treatment constr
_refine_ls_matrix_type full
_refine_ls_number_parameters 262
_refine_ls_number_reflns 4277
_refine_ls_number_restraints 52
_refine_ls_restrained_S_all 1.292
_refine_ls_R_factor_all 0.0569
_refine_ls_R_factor_gt 0.0462
_refine_ls_shift/su_max 0.010
_refine_ls_shift/su_mean 0.001
_refine_ls_structure_factor_coef Fsqd
_refine_ls_weighting_details 'calc w = 1/[\s^2^(Fo^2^)+(0.0000P)^2^+0.0000P] where P=(Fo^2^+2Fc^2^)/3'
_refine_ls_weighting_scheme calc
_refine_ls_wR_factor_gt 0.0863
_refine_ls_wR_factor_ref 0.0891
_reflns_number_gt 3615
_reflns_number_total 4277
_reflns_threshold_expression I>2\s(I)
_cod_data_source_file yp3006.cif
_cod_data_source_block I
_cod_original_sg_symbol_H-M 'C c'
_cod_database_code 2018305
_cod_database_fobs_code 2018305

loop_
_symmetry_equiv_pos_as_xyz
'x, y, z'
'x, -y, z+1/2'
'x+1/2, y+1/2, z'
'x+1/2, -y+1/2, z+1/2'

loop_
_atom_site_type_symbol
_atom_site_label
_atom_site_fract_x
_atom_site_fract_y
_atom_site_fract_z
_atom_site_U_iso_or_equiv
_atom_site_adp_type
_atom_site_calc_flag
_atom_site_refinement_flags
_atom_site_occupancy
_atom_site_symmetry_multiplicity
Fe Fe1 0.06320(5) 0.09010(4) 0.70531(4) 0.02552(14) Uani d . 1 1
C C1 0.2221(4) 0.0277(3) 0.8146(3) 0.0263(9) Uani d . 1 1
H H1 0.2245 -0.0240 0.8621 0.032 Uiso calc R 1 1
C C2 0.2422(4) 0.0078(3) 0.7182(3) 0.0267(9) Uani d . 1 1
H H2 0.2583 -0.0574 0.6990 0.032 Uiso calc R 1 1
C C3 0.2381(4) 0.0857(3) 0.6507(3) 0.0290(9) Uani d . 1 1
H H3 0.2517 0.0723 0.5851 0.035 Uiso calc R 1 1
C C4 0.2149(4) 0.1826(3) 0.6758(3) 0.0300(9) Uani d . 1 1
H H4 0.2102 0.2336 0.6272 0.036 Uiso calc R 1 1
C C4A 0.1987(4) 0.2036(3) 0.7731(3) 0.0264(9) Uani d . 1 1
C C10A 0.1981(4) 0.1254(3) 0.8407(3) 0.0225(8) Uani d . 1 1
O O5 0.1739(3) 0.2994(2) 0.7910(2) 0.0331(7) Uani d . 1 1
C C5A 0.1270(4) 0.3280(3) 0.8751(3) 0.0257(9) Uani d . 1 1
C C6 0.0945(4) 0.4269(3) 0.8774(3) 0.0304(9) Uani d . 1 1
H H6 0.1033 0.4689 0.8234 0.037 Uiso calc R 1 1
C C7 0.0500(4) 0.4635(3) 0.9572(4) 0.0373(11) Uani d . 1 1
H H7 0.0297 0.5315 0.9592 0.045 Uiso calc R 1 1
C C8 0.0337(4) 0.4018(3) 1.0364(3) 0.0351(10) Uani d . 1 1
H H8 0.0010 0.4277 1.0911 0.042 Uiso calc R 1 1
C C9 0.0655(4) 0.3034(3) 1.0342(3) 0.0298(9) Uani d . 1 1
H H9 0.0562 0.2613 1.0880 0.036 Uiso calc R 1 1
C C9A 0.1116(4) 0.2659(3) 0.9522(3) 0.0223(8) Uani d . 1 1
S S10 0.16192(11) 0.14315(7) 0.95985(8) 0.0269(2) Uani d . 1 1
O O2 0.0495(3) 0.0825(2) 0.9681(2) 0.0399(8) Uani d . 1 1
O O3 0.2878(3) 0.1301(2) 1.0364(2) 0.0337(7) Uani d . 1 1
C C11 -0.1138(5) 0.1583(4) 0.6355(4) 0.0490(12) Uani d U 1 1
H H11 -0.1233 0.2285 0.6135 0.059 Uiso calc R 1 1
C C12 -0.1239(5) 0.1223(4) 0.7294(4) 0.0488(12) Uani d U 1 1
H H12 -0.1399 0.1631 0.7868 0.059 Uiso calc R 1 1
C C13 -0.1011(5) 0.0201(3) 0.7330(4) 0.0414(11) Uani d U 1 1
H H13 -0.1022 -0.0254 0.7907 0.050 Uiso calc R 1 1
C C14 -0.0871(4) -0.0056(3) 0.6336(3) 0.0338(10) Uani d . 1 1
H H14 -0.0713 -0.0734 0.6106 0.041 Uiso calc R 1 1
C C15 -0.0910(5) 0.0790(4) 0.5764(4) 0.0406(11) Uani d U 1 1
H H15 -0.0809 0.0826 0.5049 0.049 Uiso calc R 1 1
P P1 0.09922(12) 0.75056(8) 0.85832(9) 0.0312(3) Uani d U 1 1
F F1 0.0852(4) 0.65239(19) 0.7938(2) 0.0636(9) Uani d U 1 1
F F2 -0.0128(3) 0.7119(2) 0.9118(2) 0.0519(7) Uani d U 1 1
F F3 0.1117(3) 0.84921(19) 0.9229(2) 0.0563(8) Uani d U 1 1
F F4 0.2081(3) 0.79130(19) 0.8012(2) 0.0554(8) Uani d U 1 1
F F5 -0.0164(3) 0.7989(2) 0.7700(2) 0.0651(9) Uani d U 1 1
F F6 0.2163(3) 0.7011(2) 0.9436(3) 0.0675(9) Uani d U 1 1

loop_
_atom_site_aniso_label
_atom_site_aniso_U_11
_atom_site_aniso_U_22
_atom_site_aniso_U_33
_atom_site_aniso_U_12
_atom_site_aniso_U_13
_atom_site_aniso_U_23
Fe1 0.0271(3) 0.0232(3) 0.0247(3) 0.0025(3) 0.0034(2) -0.0011(3)
P1 0.0380(6) 0.0224(5) 0.0351(6) -0.0033(5) 0.0128(5) -0.0055(5)
F1 0.120(3) 0.0206(14) 0.0559(19) -0.0082(16) 0.032(2) -0.0068(12)
C9 0.028(2) 0.030(2) 0.031(2) -0.0048(18) 0.0051(18) -0.0025(19)
F2 0.0525(17) 0.0442(17) 0.067(2) -0.0053(14) 0.0303(15) 0.0102(15)
O2 0.056(2) 0.0287(17) 0.0425(18) -0.0058(15) 0.0268(16) 0.0005(14)
C8 0.029(2) 0.037(3) 0.040(3) 0.000(2) 0.010(2) -0.018(2)
F3 0.093(2) 0.0319(15) 0.0565(19) -0.0163(16) 0.0426(17) -0.0179(13)
O3 0.0502(19) 0.0287(16) 0.0211(15) 0.0073(14) 0.0064(14) 0.0055(12)
C7 0.035(3) 0.019(2) 0.051(3) 0.0090(19) -0.001(2) -0.006(2)
F4 0.078(2) 0.0311(15) 0.076(2) -0.0032(14) 0.0537(18) -0.0041(14)
C6 0.034(2) 0.021(2) 0.032(2) 0.0004(19) -0.0001(18) 0.0043(18)
C5A 0.031(2) 0.0204(19) 0.022(2) -0.0034(17) -0.0002(17) -0.0013(16)
F5 0.065(2) 0.053(2) 0.069(2) 0.0000(16) 0.0021(17) 0.0246(17)
O5 0.0511(19) 0.0234(15) 0.0254(15) -0.0016(14) 0.0109(13) 0.0018(12)
C4A 0.031(2) 0.025(2) 0.024(2) -0.0032(17) 0.0083(17) -0.0038(17)
C4 0.030(2) 0.033(2) 0.027(2) -0.0030(19) 0.0064(18) -0.0027(18)
F6 0.055(2) 0.058(2) 0.078(2) 0.0035(16) -0.0051(17) 0.0206(18)
C3 0.025(2) 0.041(3) 0.0207(19) -0.0009(19) 0.0066(16) -0.0068(18)
C2 0.021(2) 0.023(2) 0.032(2) 0.0046(16) -0.0006(17) -0.0038(17)
C10A 0.022(2) 0.026(2) 0.0188(19) -0.0007(16) 0.0027(16) -0.0059(16)
C1 0.024(2) 0.027(2) 0.024(2) -0.0013(18) -0.0015(17) 0.0041(17)
S10 0.0403(6) 0.0174(5) 0.0247(5) -0.0005(4) 0.0112(4) 0.0002(4)
C9A 0.027(2) 0.0206(19) 0.0201(19) -0.0008(16) 0.0067(17) -0.0028(16)
C11 0.036(2) 0.035(2) 0.063(3) 0.007(2) -0.012(2) 0.0089(19)
C12 0.032(2) 0.050(2) 0.065(3) 0.003(2) 0.015(2) -0.023(2)
C13 0.039(2) 0.042(2) 0.054(3) -0.011(2) 0.032(2) -0.012(2)
C14 0.031(2) 0.031(2) 0.038(3) 0.0011(19) 0.006(2) -0.0076(19)
C15 0.028(2) 0.044(2) 0.043(3) 0.0003(19) -0.0042(18) 0.0102(18)

loop_
_atom_type_symbol
_atom_type_description
_atom_type_scat_dispersion_real
_atom_type_scat_dispersion_imag
_atom_type_scat_source
C C 0.0033 0.0016 'International Tables Vol C Tables 4.2.6.8 and 6.1.1.4'
H H 0.0000 0.0000 'International Tables Vol C Tables 4.2.6.8 and 6.1.1.4'
O O 0.0106 0.0060 'International Tables Vol C Tables 4.2.6.8 and 6.1.1.4'
S S 0.1246 0.1234 'International Tables Vol C Tables 4.2.6.8 and 6.1.1.4'
Fe Fe 0.3463 0.8444 'International Tables Vol C Tables 4.2.6.8 and 6.1.1.4'
P P 0.1023 0.0942 'International Tables Vol C Tables 4.2.6.8 and 6.1.1.4'
F F 0.0171 0.0103 'International Tables Vol C Tables 4.2.6.8 and 6.1.1.4'

loop_
_geom_angle_atom_site_label_1
_geom_angle_atom_site_label_2
_geom_angle_atom_site_label_3
_geom_angle
C11 Fe1 C13 68.8(2)
C11 Fe1 C15 40.3(2)
C13 Fe1 C15 68.9(2)
C11 Fe1 C12 40.1(2)
C13 Fe1 C12 40.63(19)
C15 Fe1 C12 67.4(2)
C11 Fe1 C10A 128.37(19)
C13 Fe1 C10A 109.52(18)
C15 Fe1 C10A 168.67(19)
C12 Fe1 C10A 103.79(19)
C11 Fe1 C14 67.06(19)
C13 Fe1 C14 41.19(18)
C15 Fe1 C14 39.61(18)
C12 Fe1 C14 67.09(19)
C10A Fe1 C14 145.08(18)
C11 Fe1 C1 162.9(2)
C13 Fe1 C1 101.23(18)
C15 Fe1 C1 150.64(19)
C12 Fe1 C1 123.6(2)
C10A Fe1 C1 40.13(15)
C14 Fe1 C1 115.14(17)
C11 Fe1 C3 125.0(2)
C13 Fe1 C3 149.12(18)
C15 Fe1 C3 103.03(18)
C12 Fe1 C3 164.6(2)
C10A Fe1 C3 83.95(16)
C14 Fe1 C3 113.83(17)
C1 Fe1 C3 70.77(16)
C11 Fe1 C2 157.6(2)
C13 Fe1 C2 117.29(17)
C15 Fe1 C2 119.26(18)
C12 Fe1 C2 155.9(2)
C10A Fe1 C2 71.75(16)
C14 Fe1 C2 102.53(16)
C1 Fe1 C2 39.22(15)
C3 Fe1 C2 39.12(16)
C11 Fe1 C4 103.50(19)
C13 Fe1 C4 171.01(19)
C15 Fe1 C4 108.51(18)
C12 Fe1 C4 130.4(2)
C10A Fe1 C4 71.23(16)
C14 Fe1 C4 141.19(18)
C1 Fe1 C4 85.08(16)
C3 Fe1 C4 39.17(16)
C2 Fe1 C4 71.62(16)
C11 Fe1 C4A 105.3(2)
C13 Fe1 C4A 137.11(17)
C15 Fe1 C4A 134.38(18)
C12 Fe1 C4A 107.13(18)
C10A Fe1 C4A 39.46(16)
C14 Fe1 C4A 172.40(17)
C1 Fe1 C4A 71.99(16)
C3 Fe1 C4A 70.33(16)
C2 Fe1 C4A 84.69(16)
C4 Fe1 C4A 38.82(14)
F2 P1 F6 90.56(17)
F2 P1 F1 89.76(17)
F6 P1 F1 89.48(18)
F2 P1 F5 90.66(17)
F6 P1 F5 178.2(2)
F1 P1 F5 89.23(18)
F2 P1 F4 178.0(2)
F6 P1 F4 91.48(19)
F1 P1 F4 90.22(17)
F5 P1 F4 87.30(18)
F2 P1 F3 89.83(16)
F6 P1 F3 90.90(18)
F1 P1 F3 179.4(2)
F5 P1 F3 90.40(18)
F4 P1 F3 90.17(15)
C8 C9 C9A 119.6(4)
C8 C9 H9 120.2
C9A C9 H9 120.2
C9 C8 C7 119.6(4)
C9 C8 H8 120.2
C7 C8 H8 120.2
C6 C7 C8 120.7(4)
C6 C7 H7 119.6
C8 C7 H7 119.6
C7 C6 C5A 119.9(4)
C7 C6 H6 120.1
C5A C6 H6 120.1
C9A C5A C6 120.4(4)
C9A C5A O5 124.9(3)
C6 C5A O5 114.8(3)
C4A O5 C5A 121.9(3)
O5 C4A C10A 125.4(3)
O5 C4A C4 115.8(3)
C10A C4A C4 118.7(4)
O5 C4A Fe1 130.7(3)
C10A C4A Fe1 67.8(2)
C4 C4A Fe1 69.8(2)
C3 C4 C4A 119.3(4)
C3 C4 Fe1 69.6(2)
C4A C4 Fe1 71.4(2)
C3 C4 H4 120.4
C4A C4 H4 120.4
Fe1 C4 H4 131.3
C4 C3 C2 122.6(4)
C4 C3 Fe1 71.2(2)
C2 C3 Fe1 71.1(2)
C4 C3 H3 118.7
C2 C3 H3 118.7
Fe1 C3 H3 132.3
C1 C2 C3 118.6(4)
C1 C2 Fe1 69.6(2)
C3 C2 Fe1 69.7(2)
C1 C2 H2 120.7
C3 C2 H2 120.7
Fe1 C2 H2 132.8
C4A C10A C1 121.4(4)
C4A C10A S10 122.0(3)
C1 C10A S10 116.6(3)
C4A C10A Fe1 72.8(2)
C1 C10A Fe1 70.8(2)
S10 C10A Fe1 127.7(2)
C2 C1 C10A 119.4(4)
C2 C1 Fe1 71.2(2)
C10A C1 Fe1 69.1(2)
C2 C1 H1 120.3
C10A C1 H1 120.3
Fe1 C1 H1 132.3
O2 S10 O3 116.44(19)
O2 S10 C9A 109.62(19)
O3 S10 C9A 110.67(19)
O2 S10 C10A 110.01(19)
O3 S10 C10A 107.43(18)
C9A S10 C10A 101.62(19)
C5A C9A C9 119.9(4)
C5A C9A S10 123.1(3)
C9 C9A S10 116.8(3)
C12 C11 C15 108.2(4)
C12 C11 Fe1 70.6(3)
C15 C11 Fe1 70.2(3)
C12 C11 H11 125.9
C15 C11 H11 125.9
Fe1 C11 H11 125.9
C11 C12 C13 109.3(4)
C11 C12 Fe1 69.4(3)
C13 C12 Fe1 69.1(3)
C11 C12 H12 125.3
C13 C12 H12 125.3
Fe1 C12 H12 125.3
C12 C13 C14 105.2(4)
C12 C13 Fe1 70.3(3)
C14 C13 Fe1 70.4(3)
C12 C13 H13 127.3
C14 C13 H13 127.3
Fe1 C13 H13 127.3
C15 C14 C13 109.1(4)
C15 C14 Fe1 69.6(3)
C13 C14 Fe1 68.4(2)
C15 C14 H14 125.4
C13 C14 H14 125.4
Fe1 C14 H14 125.4
C14 C15 C11 108.0(5)
C14 C15 Fe1 70.8(3)
C11 C15 Fe1 69.5(3)
C14 C15 H15 126.0
C11 C15 H15 126.0
Fe1 C15 H15 126.0

loop_
_geom_bond_atom_site_label_1
_geom_bond_atom_site_label_2
_geom_bond_distance
Fe1 C11 2.021(5)
Fe1 C13 2.022(4)
Fe1 C15 2.032(5)
Fe1 C12 2.037(5)
Fe1 C10A 2.048(4)
Fe1 C14 2.048(4)
Fe1 C1 2.071(4)
Fe1 C3 2.073(4)
Fe1 C2 2.091(4)
Fe1 C4 2.093(4)
Fe1 C4A 2.113(4)
P1 F2 1.575(3)
P1 F6 1.580(3)
P1 F1 1.584(3)
P1 F5 1.588(3)
P1 F4 1.590(3)
P1 F3 1.591(3)
C9 C8 1.380(6)
C9 C9A 1.402(5)
C9 H9 0.9500
O2 S10 1.427(3)
C8 C7 1.403(7)
C8 H8 0.9500
O3 S10 1.434(3)
C7 C6 1.364(6)
C7 H7 0.9500
C6 C5A 1.388(5)
C6 H6 0.9500
C5A C9A 1.382(5)
C5A O5 1.393(5)
O5 C4A 1.361(5)
C4A C10A 1.406(6)
C4A C4 1.398(5)
C4 C3 1.397(6)
C4 H4 0.9500
C3 C2 1.394(6)
C3 H3 0.9500
C2 C1 1.397(5)
C2 H2 0.9500
C10A C1 1.413(5)
C10A S10 1.757(4)
C1 H1 0.9500
S10 C9A 1.743(4)
C11 C12 1.390(8)
C11 C15 1.396(7)
C11 H11 1.0000
C12 C13 1.409(7)
C12 H12 1.0000
C13 C14 1.432(6)
C13 H13 1.0000
C14 C15 1.382(6)
C14 H14 1.0000
C15 H15 1.0000
